data_4086535
loop_
_publ_author_name
'Chiu, Hsin-Chun'
'Pearce, Adam J.'
'Dunn, Peter L.'
'Cramer, Christopher J.'
'Tonks, Ian A.'

_publ_section_title
;
 \b-Oxo-\d-diimine Nickel Complexes: A Comparison of Tautomeric Active
 Species in Ethylene Polymerization Catalysis
;
_journal_issue 12
_journal_name_full Organometallics
_journal_page_first 2076
_journal_paper_doi 10.1021/acs.organomet.6b00256
_journal_volume 35
_journal_year 2016
_chemical_formula_moiety 'C47 H64 N3 O2 Na Ni, C3.72 H9.16 O'
_chemical_formula_sum 'C50.72 H73.16 N3 Na Ni O3'
_chemical_formula_weight 854.62
_space_group_crystal_system monoclinic
_space_group_IT_number 14
_space_group_name_Hall '-P 2ybc'
_space_group_name_H-M_alt 'P 1 21/c 1'
_symmetry_space_group_name_Hall '-P 2ybc'
_symmetry_space_group_name_H-M 'P 1 21/c 1'
_atom_sites_solution_hydrogens geom
_audit_creation_method SHELXL-2014/7
_cell_angle_alpha 90
_cell_angle_beta 96.4390(10)
_cell_angle_gamma 90
_cell_formula_units_Z 4
_cell_length_a 19.6839(5)
_cell_length_b 14.0063(4)
_cell_length_c 17.9823(5)
_cell_measurement_reflns_used 9996
_cell_measurement_temperature 123(2)
_cell_measurement_theta_max 74.40
_cell_measurement_theta_min 2.26
_cell_volume 4926.4(2)
_computing_cell_refinement 'SAINT, Bruker'
_computing_data_collection 'SMART, Bruker'
_computing_data_reduction 'SAINT, Bruker'
_computing_structure_refinement 'SHELXL-2014/7 (Sheldrick, 2014)'
_diffrn_ambient_temperature 123(2)
_diffrn_measured_fraction_theta_full 0.999
_diffrn_measured_fraction_theta_max 0.998
_diffrn_measurement_device_type 'Bruker SMART Platform CCD'
_diffrn_measurement_method 'area detector, omega scans per phi'
_diffrn_radiation_type CuK\a
_diffrn_radiation_wavelength 1.54178
_diffrn_reflns_av_R_equivalents 0.0415
_diffrn_reflns_av_unetI/netI 0.0209
_diffrn_reflns_Laue_measured_fraction_full 0.999
_diffrn_reflns_Laue_measured_fraction_max 0.998
_diffrn_reflns_limit_h_max 24
_diffrn_reflns_limit_h_min -24
_diffrn_reflns_limit_k_max 17
_diffrn_reflns_limit_k_min -17
_diffrn_reflns_limit_l_max 22
_diffrn_reflns_limit_l_min -21
_diffrn_reflns_number 109618
_diffrn_reflns_point_group_measured_fraction_full 0.999
_diffrn_reflns_point_group_measured_fraction_max 0.998
_diffrn_reflns_theta_full 67.679
_diffrn_reflns_theta_max 74.633
_diffrn_reflns_theta_min 2.259
_exptl_absorpt_coefficient_mu 0.969
_exptl_absorpt_correction_T_max 0.7538
_exptl_absorpt_correction_T_min 0.6293
_exptl_absorpt_correction_type multi-scan
_exptl_absorpt_process_details 'SADABS, R. Blessing, 1995'
_exptl_crystal_colour Yellow
_exptl_crystal_density_diffrn 1.152
_exptl_crystal_description Needle
_exptl_crystal_F_000 1846
_exptl_crystal_size_max 0.5
_exptl_crystal_size_mid 0.1
_exptl_crystal_size_min 0.1
_refine_diff_density_max 0.902
_refine_diff_density_min -0.394
_refine_diff_density_rms 0.053
_refine_ls_extinction_method none
_refine_ls_goodness_of_fit_ref 1.025
_refine_ls_hydrogen_treatment constr
_refine_ls_matrix_type full
_refine_ls_number_parameters 592
_refine_ls_number_reflns 10083
_refine_ls_number_restraints 49
_refine_ls_restrained_S_all 1.026
_refine_ls_R_factor_all 0.0466
_refine_ls_R_factor_gt 0.0411
_refine_ls_shift/su_max 0.001
_refine_ls_shift/su_mean 0.000
_refine_ls_structure_factor_coef Fsqd
_refine_ls_weighting_details 'w=1/[\s^2^(Fo^2^)+(0.0548P)^2^+3.6416P] where P=(Fo^2^+2Fc^2^)/3'
_refine_ls_weighting_scheme calc
_refine_ls_wR_factor_gt 0.1090
_refine_ls_wR_factor_ref 0.1136
_reflns_Friedel_coverage 0.000
_reflns_number_gt 8964
_reflns_number_total 10086
_reflns_threshold_expression 'I > 2\s(I)'
_cod_data_source_file om6b00256_si_011.cif
_cod_data_source_block 16066z
_cod_depositor_comments 'Adding full bibliography for 4086532--4086539.cif.'
_cod_database_code 4086535
_shelx_shelxl_version_number 2014/7
_shelx_space_group_comment
;
The symmetry employed for this shelxl refinement is uniquely defined
by the following loop, which should always be used as a source of
symmetry information in preference to the above space-group names.
They are only intended as comments.
;

loop_
_space_group_symop_operation_xyz
'x, y, z'
'-x, y+1/2, -z+1/2'
'-x, -y, -z'
'x, -y-1/2, z-1/2'

loop_
_atom_site_label
_atom_site_type_symbol
_atom_site_fract_x
_atom_site_fract_y
_atom_site_fract_z
_atom_site_U_iso_or_equiv
_atom_site_adp_type
_atom_site_occupancy
_atom_site_site_symmetry_order
_atom_site_calc_flag
_atom_site_refinement_flags_posn
_atom_site_refinement_flags_adp
_atom_site_refinement_flags_occupancy
_atom_site_disorder_assembly
_atom_site_disorder_group
Ni1 Ni 0.34203(2) 0.72471(2) 0.28134(2) 0.01827(8) Uani 1 1 d . . . . .
Na1 Na 0.20856(3) 0.62691(5) 0.35166(4) 0.02440(14) Uani 1 1 d . . . . .
O1 O 0.32168(5) 0.62541(7) 0.34540(6) 0.0192(2) Uani 1 1 d . . . . .
O2 O 0.13185(6) 0.71886(9) 0.41027(7) 0.0302(3) Uani 1 1 d . . . . .
N1 N 0.43480(6) 0.74485(9) 0.33181(7) 0.0196(3) Uani 1 1 d . . . . .
N2 N 0.22330(6) 0.46925(9) 0.38731(7) 0.0193(3) Uani 1 1 d . . . . .
N3 N 0.35018(7) 0.82016(10) 0.20742(7) 0.0234(3) Uani 1 1 d . . . . .
C1 C 0.53762(8) 0.69883(13) 0.41717(10) 0.0298(4) Uani 1 1 d . . . . .
H00B H 0.5710 0.6770 0.3843 0.045 Uiso 1 1 calc R U . . .
H00C H 0.5445 0.6639 0.4646 0.045 Uiso 1 1 calc R U . . .
H00D H 0.5438 0.7673 0.4268 0.045 Uiso 1 1 calc R U . . .
C2 C 0.46564(7) 0.68060(11) 0.37961(8) 0.0203(3) Uani 1 1 d . . . . .
C3 C 0.43611(7) 0.59512(11) 0.39810(8) 0.0199(3) Uani 1 1 d . . . . .
H3 H 0.4656 0.5501 0.4247 0.024 Uiso 1 1 calc R U . . .
C4 C 0.36681(7) 0.56752(11) 0.38169(8) 0.0168(3) Uani 1 1 d . . . . .
C5 C 0.34749(7) 0.47679(11) 0.40698(8) 0.0188(3) Uani 1 1 d . . . . .
H5 H 0.3853 0.4385 0.4262 0.023 Uiso 1 1 calc R U . . .
C6 C 0.28352(8) 0.43126(11) 0.40959(8) 0.0185(3) Uani 1 1 d . . . . .
C7 C 0.28912(8) 0.33110(11) 0.44265(10) 0.0260(3) Uani 1 1 d . . . . .
H00E H 0.2457 0.2973 0.4304 0.039 Uiso 1 1 calc R U . . .
H00G H 0.2995 0.3353 0.4971 0.039 Uiso 1 1 calc R U . . .
H00J H 0.3257 0.2962 0.4217 0.039 Uiso 1 1 calc R U . . .
C8 C 0.46862(8) 0.83448(11) 0.32329(8) 0.0211(3) Uani 1 1 d . . . . .
C9 C 0.52012(8) 0.84369(12) 0.27478(9) 0.0249(3) Uani 1 1 d . . . . .
C10 C 0.54632(9) 0.93469(12) 0.26295(10) 0.0300(4) Uani 1 1 d . . . . .
H10 H 0.5798 0.9419 0.2292 0.036 Uiso 1 1 calc R U . . .
C11 C 0.52483(9) 1.01380(13) 0.29892(11) 0.0337(4) Uani 1 1 d . . . . .
H11 H 0.5433 1.0749 0.2901 0.040 Uiso 1 1 calc R U . . .
C12 C 0.47605(9) 1.00385(12) 0.34821(10) 0.0315(4) Uani 1 1 d . . . . .
H12 H 0.4621 1.0584 0.3740 0.038 Uiso 1 1 calc R U . . .
C13 C 0.44703(8) 0.91549(12) 0.36078(9) 0.0253(3) Uani 1 1 d . . . . .
C14 C 0.54959(9) 0.76017(12) 0.23543(11) 0.0303(4) Uani 1 1 d . . . . .
H14 H 0.5291 0.6998 0.2526 0.036 Uiso 1 1 calc R U . . .
C15 C 0.53408(11) 0.76687(15) 0.15021(12) 0.0410(5) Uani 1 1 d . . . . .
H01Q H 0.5616 0.7197 0.1267 0.061 Uiso 1 1 calc R U . . .
H01R H 0.5453 0.8311 0.1337 0.061 Uiso 1 1 calc R U . . .
H01S H 0.4854 0.7542 0.1358 0.061 Uiso 1 1 calc R U . . .
C16 C 0.62756(10) 0.75528(16) 0.25483(14) 0.0451(5) Uani 1 1 d . . . . .
H01W H 0.6451 0.6974 0.2331 0.068 Uiso 1 1 calc R U . . .
H01X H 0.6387 0.7539 0.3093 0.068 Uiso 1 1 calc R U . . .
H01Y H 0.6486 0.8115 0.2345 0.068 Uiso 1 1 calc R U . . .
C17 C 0.39228(10) 0.90680(13) 0.41400(10) 0.0318(4) Uani 1 1 d . . . . .
H17 H 0.3583 0.8583 0.3925 0.038 Uiso 1 1 calc R U . . .
C18 C 0.35334(13) 0.99991(17) 0.42356(14) 0.0516(6) Uani 1 1 d . . . . .
H021 H 0.3376 1.0265 0.3742 0.077 Uiso 1 1 calc R U . . .
H022 H 0.3837 1.0458 0.4518 0.077 Uiso 1 1 calc R U . . .
H023 H 0.3139 0.9870 0.4507 0.077 Uiso 1 1 calc R U . . .
C19 C 0.42244(13) 0.87088(17) 0.49065(11) 0.0468(5) Uani 1 1 d . . . . .
H01T H 0.4415 0.8069 0.4856 0.070 Uiso 1 1 calc R U . . .
H01U H 0.3865 0.8683 0.5241 0.070 Uiso 1 1 calc R U . . .
H01V H 0.4587 0.9144 0.5115 0.070 Uiso 1 1 calc R U . . .
C20 C 0.16174(7) 0.42174(11) 0.39918(9) 0.0205(3) Uani 1 1 d . . . . .
C21 C 0.13838(8) 0.41958(12) 0.47052(9) 0.0250(3) Uani 1 1 d . . . . .
C22 C 0.07333(9) 0.38318(14) 0.47739(11) 0.0332(4) Uani 1 1 d . . . . .
H22 H 0.0571 0.3828 0.5252 0.040 Uiso 1 1 calc R U . . .
C23 C 0.03209(9) 0.34784(14) 0.41660(11) 0.0353(4) Uani 1 1 d . . . . .
H23 H -0.0119 0.3230 0.4226 0.042 Uiso 1 1 calc R U . . .
C24 C 0.05536(9) 0.34889(13) 0.34682(11) 0.0312(4) Uani 1 1 d . . . . .
H24 H 0.0271 0.3239 0.3050 0.037 Uiso 1 1 calc R U . . .
C25 C 0.11934(8) 0.38584(12) 0.33661(9) 0.0245(3) Uani 1 1 d . . . . .
C26 C 0.18063(9) 0.45963(13) 0.53972(9) 0.0296(4) Uani 1 1 d . . . . .
H26 H 0.2270 0.4760 0.5257 0.036 Uiso 1 1 calc R U . . .
C27 C 0.14851(12) 0.55072(16) 0.56638(12) 0.0448(5) Uani 1 1 d . . . . .
H01I H 0.1422 0.5967 0.5251 0.067 Uiso 1 1 calc R U . . .
H01J H 0.1786 0.5783 0.6080 0.067 Uiso 1 1 calc R U . . .
H01K H 0.1041 0.5357 0.5832 0.067 Uiso 1 1 calc R U . . .
C28 C 0.18963(11) 0.38680(17) 0.60331(11) 0.0429(5) Uani 1 1 d . . . . .
H01F H 0.1448 0.3705 0.6186 0.064 Uiso 1 1 calc R U . . .
H01G H 0.2186 0.4141 0.6459 0.064 Uiso 1 1 calc R U . . .
H01H H 0.2113 0.3290 0.5861 0.064 Uiso 1 1 calc R U . . .
C29 C 0.14483(9) 0.38670(14) 0.26007(10) 0.0326(4) Uani 1 1 d . . . . .
H29 H 0.1718 0.4467 0.2564 0.039 Uiso 1 1 calc R U . . .
C30 C 0.08791(12) 0.3868(2) 0.19486(12) 0.0520(6) Uani 1 1 d . . . . .
H01L H 0.1078 0.3954 0.1478 0.078 Uiso 1 1 calc R U . . .
H01M H 0.0561 0.4392 0.2013 0.078 Uiso 1 1 calc R U . . .
H01N H 0.0633 0.3259 0.1937 0.078 Uiso 1 1 calc R U . . .
C31 C 0.19297(12) 0.30340(19) 0.25163(13) 0.0510(6) Uani 1 1 d . . . . .
H018 H 0.2110 0.3077 0.2031 0.077 Uiso 1 1 calc R U . . .
H019 H 0.1680 0.2432 0.2544 0.077 Uiso 1 1 calc R U . . .
H020 H 0.2309 0.3056 0.2919 0.077 Uiso 1 1 calc R U . . .
C32 C 0.34474(9) 0.91364(13) 0.22108(10) 0.0297(4) Uani 1 1 d . . . . .
H32 H 0.3355 0.9332 0.2695 0.036 Uiso 1 1 calc R U . . .
C33 C 0.35202(10) 0.98296(15) 0.16780(11) 0.0401(5) Uani 1 1 d . . . . .
H33 H 0.3494 1.0487 0.1801 0.048 Uiso 1 1 calc R U . . .
C34 C 0.36316(11) 0.95543(16) 0.09683(11) 0.0430(5) Uani 1 1 d . . . . .
H34 H 0.3688 1.0016 0.0593 0.052 Uiso 1 1 calc R U . . .
C35 C 0.36593(11) 0.85999(17) 0.08139(11) 0.0429(5) Uani 1 1 d . . . . .
H35 H 0.3724 0.8390 0.0325 0.051 Uiso 1 1 calc R U . . .
C36 C 0.35920(10) 0.79430(14) 0.13743(10) 0.0330(4) Uani 1 1 d . . . . .
H36 H 0.3610 0.7282 0.1259 0.040 Uiso 1 1 calc R U . . .
C37 C 0.25129(8) 0.70656(12) 0.23179(9) 0.0235(3) Uani 1 1 d . . . . .
C38 C 0.20077(8) 0.77560(13) 0.23768(10) 0.0293(4) Uani 1 1 d . . . . .
H38 H 0.2125 0.8326 0.2648 0.035 Uiso 1 1 calc R U . . .
C39 C 0.13338(9) 0.76318(16) 0.20479(12) 0.0390(5) Uani 1 1 d . . . . .
H39 H 0.1000 0.8108 0.2103 0.047 Uiso 1 1 calc R U . . .
C40 C 0.11588(9) 0.68166(17) 0.16456(11) 0.0426(5) Uani 1 1 d . . . . .
H40 H 0.0703 0.6726 0.1420 0.051 Uiso 1 1 calc R U . . .
C41 C 0.16506(10) 0.61290(15) 0.15718(11) 0.0375(4) Uani 1 1 d . . . . .
H41 H 0.1528 0.5571 0.1288 0.045 Uiso 1 1 calc R U . . .
C42 C 0.23237(9) 0.62328(13) 0.19032(9) 0.0278(4) Uani 1 1 d . . . . .
C43 C 0.28262(10) 0.54431(15) 0.18136(12) 0.0394(4) Uani 1 1 d . . . . .
H01C H 0.2627 0.4991 0.1434 0.059 Uiso 1 1 calc R U . . .
H01D H 0.2932 0.5111 0.2292 0.059 Uiso 1 1 calc R U . . .
H01E H 0.3247 0.5713 0.1656 0.059 Uiso 1 1 calc R U . . .
C44 C 0.03880(10) 0.62969(17) 0.34857(12) 0.0431(5) Uani 1 1 d . . . . .
H01Z H -0.0107 0.6307 0.3341 0.065 Uiso 1 1 calc R U . . .
H016 H 0.0507 0.5748 0.3812 0.065 Uiso 1 1 calc R U . . .
H017 H 0.0625 0.6246 0.3036 0.065 Uiso 1 1 calc R U . . .
C45 C 0.06002(9) 0.71972(15) 0.38936(12) 0.0390(4) Uani 1 1 d . . . . .
H01A H 0.0475 0.7754 0.3568 0.047 Uiso 1 1 calc R U . . .
H01B H 0.0359 0.7254 0.4346 0.047 Uiso 1 1 calc R U . . .
C46 C 0.15411(11) 0.79823(16) 0.45659(12) 0.0437(5) Uani 1 1 d . . . . .
H01O H 0.1294 0.7990 0.5016 0.052 Uiso 1 1 calc R U . . .
H01P H 0.1439 0.8585 0.4288 0.052 Uiso 1 1 calc R U . . .
C47 C 0.22896(13) 0.7906(2) 0.47936(15) 0.0637(7) Uani 1 1 d . . . . .
H024 H 0.2533 0.7928 0.4348 0.096 Uiso 1 1 calc R U . . .
H025 H 0.2389 0.7302 0.5058 0.096 Uiso 1 1 calc R U . . .
H026 H 0.2439 0.8440 0.5125 0.096 Uiso 1 1 calc R U . . .
O3A O 0.1410(3) 1.0625(4) 0.3910(3) 0.0422(11) Uani 0.431(4) 1 d . U P A 1
C48A C 0.0974(4) 0.9913(5) 0.2777(3) 0.0566(16) Uani 0.431(4) 1 d . U P A 1
H48A H 0.0587 0.9932 0.2384 0.085 Uiso 0.431(4) 1 calc R U P A 1
H48B H 0.0986 0.9292 0.3029 0.085 Uiso 0.431(4) 1 calc R U P A 1
H48C H 0.1401 1.0008 0.2554 0.085 Uiso 0.431(4) 1 calc R U P A 1
C49A C 0.0895(3) 1.0697(4) 0.3341(3) 0.0470(13) Uani 0.431(4) 1 d . U P A 1
H49A H 0.0912 1.1329 0.3097 0.056 Uiso 0.431(4) 1 calc R U P A 1
H49B H 0.0448 1.0635 0.3539 0.056 Uiso 0.431(4) 1 calc R U P A 1
C50A C 0.1397(3) 1.1328(3) 0.4507(3) 0.0461(13) Uani 0.431(4) 1 d . U P A 1
H50A H 0.1441 1.1978 0.4300 0.055 Uiso 0.431(4) 1 calc R U P A 1
H50B H 0.0954 1.1290 0.4718 0.055 Uiso 0.431(4) 1 calc R U P A 1
C51A C 0.1953(3) 1.1155(3) 0.5094(3) 0.0490(14) Uani 0.431(4) 1 d . U P A 1
H51A H 0.2387 1.1136 0.4876 0.073 Uiso 0.431(4) 1 calc R U P A 1
H51B H 0.1880 1.0543 0.5337 0.073 Uiso 0.431(4) 1 calc R U P A 1
H51C H 0.1967 1.1669 0.5465 0.073 Uiso 0.431(4) 1 calc R U P A 1
O3B O 0.0884(4) 1.0423(3) 0.4069(3) 0.121(2) Uani 0.569(4) 1 d D U P A 2
C48B C 0.0000 1.0000 0.5000 0.077(3) Uani 0.569(4) 2 d S U P A 2
H48D H 0.0064 1.0546 0.5342 0.116 Uiso 0.2843(18) 1 calc R U P A 2
H48E H -0.0126 1.0230 0.4488 0.116 Uiso 0.2843(18) 1 calc R U P A 2
H48F H 0.0427 0.9635 0.5021 0.116 Uiso 0.2843(18) 1 calc R U P A 2
C49B C 0.0664(5) 1.0749(5) 0.4729(3) 0.105(3) Uani 0.569(4) 1 d . U P A 2
H49C H 0.0492 1.1411 0.4659 0.126 Uiso 0.569(4) 1 calc R U P A 2
H49D H 0.1053 1.0754 0.5129 0.126 Uiso 0.569(4) 1 calc R U P A 2
C50B C 0.1526(9) 1.0964(11) 0.3927(10) 0.189(8) Uani 0.569(4) 1 d D U P A 2
H50C H 0.1927 1.0809 0.4289 0.227 Uiso 0.569(4) 1 calc R U P A 2
H50D H 0.1458 1.1663 0.3890 0.227 Uiso 0.569(4) 1 calc R U P A 2
C51B C 0.1543(9) 1.0422(8) 0.3080(6) 0.230(9) Uani 0.569(4) 1 d . U P A 2
H51D H 0.1101 1.0507 0.2779 0.345 Uiso 0.569(4) 1 calc R U P A 2
H51E H 0.1635 0.9739 0.3155 0.345 Uiso 0.569(4) 1 calc R U P A 2
H51F H 0.1904 1.0708 0.2819 0.345 Uiso 0.569(4) 1 calc R U P A 2

loop_
_atom_site_aniso_label
_atom_site_aniso_U_11
_atom_site_aniso_U_22
_atom_site_aniso_U_33
_atom_site_aniso_U_23
_atom_site_aniso_U_13
_atom_site_aniso_U_12
Ni1 0.01648(13) 0.02200(14) 0.01593(14) 0.00349(10) 0.00006(9) -0.00117(10)
Na1 0.0193(3) 0.0258(3) 0.0288(3) 0.0060(3) 0.0061(2) 0.0028(2)
O1 0.0159(5) 0.0222(5) 0.0192(5) 0.0040(4) 0.0007(4) 0.0004(4)
O2 0.0254(6) 0.0368(7) 0.0288(6) 0.0006(5) 0.0050(5) 0.0063(5)
N1 0.0181(6) 0.0207(6) 0.0197(6) 0.0021(5) 0.0010(5) -0.0030(5)
N2 0.0180(6) 0.0214(6) 0.0185(6) 0.0008(5) 0.0019(5) -0.0021(5)
N3 0.0203(6) 0.0289(7) 0.0199(6) 0.0039(5) -0.0019(5) -0.0039(5)
C1 0.0226(8) 0.0279(8) 0.0368(9) 0.0074(7) -0.0067(7) -0.0043(6)
C2 0.0170(7) 0.0232(7) 0.0202(7) -0.0009(6) -0.0002(5) -0.0001(6)
C3 0.0177(7) 0.0214(7) 0.0200(7) 0.0019(6) -0.0010(5) 0.0017(6)
C4 0.0181(7) 0.0202(7) 0.0123(6) -0.0017(5) 0.0018(5) 0.0012(5)
C5 0.0178(7) 0.0202(7) 0.0181(7) -0.0004(6) 0.0000(5) 0.0018(6)
C6 0.0214(7) 0.0189(7) 0.0151(7) -0.0017(5) 0.0022(5) -0.0006(6)
C7 0.0231(8) 0.0217(8) 0.0331(9) 0.0045(7) 0.0033(6) -0.0007(6)
C8 0.0196(7) 0.0208(7) 0.0216(7) 0.0019(6) -0.0039(6) -0.0025(6)
C9 0.0225(7) 0.0226(8) 0.0290(8) 0.0024(6) 0.0009(6) -0.0035(6)
C10 0.0258(8) 0.0259(8) 0.0382(9) 0.0051(7) 0.0027(7) -0.0059(7)
C11 0.0345(9) 0.0219(8) 0.0430(10) 0.0047(7) -0.0033(8) -0.0067(7)
C12 0.0369(9) 0.0219(8) 0.0335(9) -0.0035(7) -0.0052(7) -0.0010(7)
C13 0.0268(8) 0.0257(8) 0.0219(8) -0.0005(6) -0.0041(6) -0.0009(6)
C14 0.0274(8) 0.0232(8) 0.0425(10) 0.0029(7) 0.0134(7) -0.0037(7)
C15 0.0480(12) 0.0355(10) 0.0427(11) -0.0011(8) 0.0194(9) -0.0056(9)
C16 0.0275(9) 0.0407(11) 0.0691(15) 0.0057(10) 0.0145(9) 0.0023(8)
C17 0.0375(9) 0.0306(9) 0.0275(9) -0.0044(7) 0.0044(7) -0.0006(7)
C18 0.0634(14) 0.0450(12) 0.0502(13) -0.0018(10) 0.0236(11) 0.0127(11)
C19 0.0613(14) 0.0526(13) 0.0268(10) 0.0029(9) 0.0061(9) -0.0030(11)
C20 0.0181(7) 0.0198(7) 0.0236(7) 0.0016(6) 0.0027(6) 0.0001(6)
C21 0.0239(8) 0.0259(8) 0.0259(8) 0.0017(6) 0.0056(6) -0.0007(6)
C22 0.0293(9) 0.0387(10) 0.0338(9) 0.0009(8) 0.0137(7) -0.0040(7)
C23 0.0204(8) 0.0401(10) 0.0467(11) 0.0001(8) 0.0094(7) -0.0078(7)
C24 0.0219(8) 0.0345(9) 0.0364(9) -0.0021(7) -0.0005(7) -0.0061(7)
C25 0.0216(7) 0.0245(8) 0.0272(8) -0.0001(6) 0.0016(6) -0.0020(6)
C26 0.0317(9) 0.0363(9) 0.0215(8) 0.0011(7) 0.0060(7) -0.0032(7)
C27 0.0590(13) 0.0444(12) 0.0315(10) -0.0083(9) 0.0069(9) 0.0028(10)
C28 0.0449(11) 0.0530(13) 0.0305(10) 0.0120(9) 0.0036(8) -0.0015(9)
C29 0.0295(9) 0.0431(10) 0.0246(8) -0.0037(7) 0.0004(7) -0.0136(8)
C30 0.0472(12) 0.0760(16) 0.0304(10) 0.0019(10) -0.0064(9) -0.0214(12)
C31 0.0456(12) 0.0680(15) 0.0413(12) -0.0193(11) 0.0128(9) -0.0004(11)
C32 0.0327(9) 0.0290(9) 0.0251(8) 0.0057(7) -0.0073(7) -0.0014(7)
C33 0.0445(11) 0.0324(10) 0.0396(11) 0.0136(8) -0.0124(8) -0.0070(8)
C34 0.0439(11) 0.0484(12) 0.0339(10) 0.0232(9) -0.0076(8) -0.0163(9)
C35 0.0454(11) 0.0599(13) 0.0238(9) 0.0081(9) 0.0054(8) -0.0118(10)
C36 0.0380(10) 0.0395(10) 0.0220(8) 0.0024(7) 0.0054(7) -0.0072(8)
C37 0.0198(7) 0.0305(8) 0.0197(7) 0.0097(6) 0.0005(6) -0.0022(6)
C38 0.0227(8) 0.0345(9) 0.0306(9) 0.0126(7) 0.0025(7) 0.0020(7)
C39 0.0226(8) 0.0497(12) 0.0447(11) 0.0240(9) 0.0031(8) 0.0073(8)
C40 0.0223(8) 0.0604(13) 0.0420(11) 0.0211(10) -0.0100(8) -0.0089(8)
C41 0.0340(10) 0.0462(11) 0.0296(9) 0.0087(8) -0.0085(7) -0.0128(8)
C42 0.0267(8) 0.0350(9) 0.0207(8) 0.0061(7) -0.0014(6) -0.0053(7)
C43 0.0391(10) 0.0402(11) 0.0382(10) -0.0062(8) 0.0010(8) -0.0039(8)
C44 0.0303(9) 0.0590(13) 0.0399(11) 0.0006(10) 0.0035(8) -0.0016(9)
C45 0.0249(9) 0.0432(11) 0.0499(12) 0.0077(9) 0.0085(8) 0.0095(8)
C46 0.0466(12) 0.0433(11) 0.0426(11) -0.0080(9) 0.0110(9) -0.0005(9)
C47 0.0458(13) 0.085(2) 0.0594(15) -0.0240(14) 0.0037(11) -0.0133(13)
O3A 0.046(2) 0.044(2) 0.039(2) -0.0130(18) 0.0139(18) 0.0051(18)
C48A 0.078(4) 0.049(3) 0.042(3) 0.000(3) 0.002(3) 0.007(3)
C49A 0.054(3) 0.038(3) 0.050(3) 0.007(2) 0.008(2) 0.003(2)
C50A 0.058(3) 0.030(2) 0.053(3) -0.009(2) 0.021(2) -0.005(2)
C51A 0.085(4) 0.028(2) 0.037(3) 0.0021(19) 0.015(3) -0.001(2)
O3B 0.223(8) 0.074(3) 0.070(3) 0.003(2) 0.030(4) 0.035(4)
C48B 0.060(4) 0.142(7) 0.026(3) -0.013(4) -0.009(3) 0.048(4)
C49B 0.176(8) 0.083(4) 0.057(3) -0.011(3) 0.018(4) 0.025(5)
C50B 0.224(15) 0.140(12) 0.226(15) 0.051(11) 0.130(12) 0.023(11)
C51B 0.45(2) 0.130(9) 0.150(10) 0.053(8) 0.188(14) 0.110(12)

loop_
_atom_type_symbol
_atom_type_description
_atom_type_scat_dispersion_real
_atom_type_scat_dispersion_imag
_atom_type_scat_source
C C 0.0181 0.0091 'International Tables Vol C Tables 4.2.6.8 and 6.1.1.4'
H H 0.0000 0.0000 'International Tables Vol C Tables 4.2.6.8 and 6.1.1.4'
N N 0.0311 0.0180 'International Tables Vol C Tables 4.2.6.8 and 6.1.1.4'
O O 0.0492 0.0322 'International Tables Vol C Tables 4.2.6.8 and 6.1.1.4'
Na Na 0.1353 0.1239 'International Tables Vol C Tables 4.2.6.8 and 6.1.1.4'
Ni Ni -3.0029 0.5091 'International Tables Vol C Tables 4.2.6.8 and 6.1.1.4'

loop_
_geom_angle_atom_site_label_1
_geom_angle_atom_site_label_2
_geom_angle_atom_site_label_3
_geom_angle
_geom_angle_site_symmetry_1
O1 Ni1 N3 171.34(5) .
O1 Ni1 C37 86.29(6) .
N3 Ni1 C37 85.18(6) .
O1 Ni1 N1 94.24(5) .
N3 Ni1 N1 94.29(5) .
C37 Ni1 N1 179.35(6) .
O1 Ni1 Na1 39.81(3) .
N3 Ni1 Na1 133.20(4) .
C37 Ni1 Na1 52.45(5) .
N1 Ni1 Na1 127.90(4) .
O1 Na1 N2 84.86(4) .
O1 Na1 O2 136.63(5) .
N2 Na1 O2 118.15(5) .
O1 Na1 C37 63.58(4) .
N2 Na1 C37 126.00(6) .
O2 Na1 C37 114.68(5) .
O1 Na1 C38 86.88(5) .
N2 Na1 C38 150.93(6) .
O2 Na1 C38 86.41(5) .
C37 Na1 C38 28.64(5) .
O1 Na1 C42 71.74(4) .
N2 Na1 C42 102.98(5) .
O2 Na1 C42 129.02(5) .
C37 Na1 C42 28.17(5) .
C38 Na1 C42 48.04(5) .
O1 Na1 Ni1 32.42(3) .
N2 Na1 Ni1 114.73(4) .
O2 Na1 Ni1 121.57(4) .
C37 Na1 Ni1 35.14(3) .
C38 Na1 Ni1 54.64(3) .
C42 Na1 Ni1 54.79(3) .
C4 O1 Ni1 125.48(9) .
C4 O1 Na1 126.72(9) .
Ni1 O1 Na1 107.77(5) .
C45 O2 C46 112.26(15) .
C45 O2 Na1 124.18(11) .
C46 O2 Na1 121.54(11) .
C2 N1 C8 118.19(12) .
C2 N1 Ni1 121.97(10) .
C8 N1 Ni1 119.57(10) .
C6 N2 C20 121.20(13) .
C6 N2 Na1 123.41(10) .
C20 N2 Na1 114.04(9) .
C32 N3 C36 117.28(15) .
C32 N3 Ni1 122.93(12) .
C36 N3 Ni1 119.73(12) .
C2 C1 H00B 109.5 .
C2 C1 H00C 109.5 .
H00B C1 H00C 109.5 .
C2 C1 H00D 109.5 .
H00B C1 H00D 109.5 .
H00C C1 H00D 109.5 .
N1 C2 C3 124.10(13) .
N1 C2 C1 120.25(14) .
C3 C2 C1 115.64(13) .
C2 C3 C4 127.23(14) .
C2 C3 H3 116.4 .
C4 C3 H3 116.4 .
O1 C4 C5 121.34(13) .
O1 C4 C3 120.94(13) .
C5 C4 C3 117.71(13) .
C4 C5 C6 133.33(14) .
C4 C5 H5 113.3 .
C6 C5 H5 113.3 .
N2 C6 C5 125.43(14) .
N2 C6 C7 120.87(13) .
C5 C6 C7 113.69(13) .
C6 C7 H00E 109.5 .
C6 C7 H00G 109.5 .
H00E C7 H00G 109.5 .
C6 C7 H00J 109.5 .
H00E C7 H00J 109.5 .
H00G C7 H00J 109.5 .
C13 C8 C9 119.77(14) .
C13 C8 N1 118.95(14) .
C9 C8 N1 121.17(14) .
C10 C9 C8 118.56(15) .
C10 C9 C14 117.70(15) .
C8 C9 C14 123.74(14) .
C11 C10 C9 121.65(17) .
C11 C10 H10 119.2 .
C9 C10 H10 119.2 .
C10 C11 C12 119.51(16) .
C10 C11 H11 120.2 .
C12 C11 H11 120.2 .
C11 C12 C13 121.32(17) .
C11 C12 H12 119.3 .
C13 C12 H12 119.3 .
C12 C13 C8 119.13(16) .
C12 C13 C17 120.32(16) .
C8 C13 C17 120.55(15) .
C9 C14 C15 112.08(15) .
C9 C14 C16 110.68(16) .
C15 C14 C16 108.17(16) .
C9 C14 H14 108.6 .
C15 C14 H14 108.6 .
C16 C14 H14 108.6 .
C14 C15 H01Q 109.5 .
C14 C15 H01R 109.5 .
H01Q C15 H01R 109.5 .
C14 C15 H01S 109.5 .
H01Q C15 H01S 109.5 .
H01R C15 H01S 109.5 .
C14 C16 H01W 109.5 .
C14 C16 H01X 109.5 .
H01W C16 H01X 109.5 .
C14 C16 H01Y 109.5 .
H01W C16 H01Y 109.5 .
H01X C16 H01Y 109.5 .
C19 C17 C13 111.29(16) .
C19 C17 C18 109.19(17) .
C13 C17 C18 113.59(16) .
C19 C17 H17 107.5 .
C13 C17 H17 107.5 .
C18 C17 H17 107.5 .
C17 C18 H021 109.5 .
C17 C18 H022 109.5 .
H021 C18 H022 109.5 .
C17 C18 H023 109.5 .
H021 C18 H023 109.5 .
H022 C18 H023 109.5 .
C17 C19 H01T 109.5 .
C17 C19 H01U 109.5 .
H01T C19 H01U 109.5 .
C17 C19 H01V 109.5 .
H01T C19 H01V 109.5 .
H01U C19 H01V 109.5 .
C21 C20 C25 119.46(14) .
C21 C20 N2 121.17(14) .
C25 C20 N2 118.95(14) .
C22 C21 C20 118.94(15) .
C22 C21 C26 118.94(15) .
C20 C21 C26 122.06(14) .
C23 C22 C21 121.68(16) .
C23 C22 H22 119.2 .
C21 C22 H22 119.2 .
C22 C23 C24 119.35(16) .
C22 C23 H23 120.3 .
C24 C23 H23 120.3 .
C23 C24 C25 121.33(16) .
C23 C24 H24 119.3 .
C25 C24 H24 119.3 .
C24 C25 C20 119.23(15) .
C24 C25 C29 121.24(15) .
C20 C25 C29 119.52(14) .
C21 C26 C27 110.92(15) .
C21 C26 C28 111.85(16) .
C27 C26 C28 109.91(16) .
C21 C26 H26 108.0 .
C27 C26 H26 108.0 .
C28 C26 H26 108.0 .
C26 C27 H01I 109.5 .
C26 C27 H01J 109.5 .
H01I C27 H01J 109.5 .
C26 C27 H01K 109.5 .
H01I C27 H01K 109.5 .
H01J C27 H01K 109.5 .
C26 C28 H01F 109.5 .
C26 C28 H01G 109.5 .
H01F C28 H01G 109.5 .
C26 C28 H01H 109.5 .
H01F C28 H01H 109.5 .
H01G C28 H01H 109.5 .
C25 C29 C31 110.94(16) .
C25 C29 C30 114.05(16) .
C31 C29 C30 109.60(18) .
C25 C29 H29 107.3 .
C31 C29 H29 107.3 .
C30 C29 H29 107.3 .
C29 C30 H01L 109.5 .
C29 C30 H01M 109.5 .
H01L C30 H01M 109.5 .
C29 C30 H01N 109.5 .
H01L C30 H01N 109.5 .
H01M C30 H01N 109.5 .
C29 C31 H018 109.5 .
C29 C31 H019 109.5 .
H018 C31 H019 109.5 .
C29 C31 H020 109.5 .
H018 C31 H020 109.5 .
H019 C31 H020 109.5 .
N3 C32 C33 122.87(18) .
N3 C32 H32 118.6 .
C33 C32 H32 118.6 .
C34 C33 C32 119.10(19) .
C34 C33 H33 120.5 .
C32 C33 H33 120.5 .
C35 C34 C33 118.48(18) .
C35 C34 H34 120.8 .
C33 C34 H34 120.8 .
C34 C35 C36 119.58(19) .
C34 C35 H35 120.2 .
C36 C35 H35 120.2 .
N3 C36 C35 122.57(19) .
N3 C36 H36 118.7 .
C35 C36 H36 118.7 .
C38 C37 C42 117.60(15) .
C38 C37 Ni1 120.32(13) .
C42 C37 Ni1 122.05(12) .
C38 C37 Na1 86.34(10) .
C42 C37 Na1 89.59(10) .
Ni1 C37 Na1 92.40(6) .
C37 C38 C39 121.95(18) .
C37 C38 Na1 65.01(9) .
C39 C38 Na1 100.42(11) .
C37 C38 H38 119.0 .
C39 C38 H38 119.0 .
Na1 C38 H38 104.4 .
C40 C39 C38 119.65(18) .
C40 C39 H39 120.2 .
C38 C39 H39 120.2 .
C39 C40 C41 119.50(17) .
C39 C40 H40 120.3 .
C41 C40 H40 120.3 .
C40 C41 C42 121.80(19) .
C40 C41 H41 119.1 .
C42 C41 H41 119.1 .
C41 C42 C37 119.49(17) .
C41 C42 C43 118.75(17) .
C37 C42 C43 121.76(15) .
C41 C42 Na1 99.85(12) .
C37 C42 Na1 62.24(9) .
C43 C42 Na1 107.03(11) .
C42 C43 H01C 109.5 .
C42 C43 H01D 109.5 .
H01C C43 H01D 109.5 .
C42 C43 H01E 109.5 .
H01C C43 H01E 109.5 .
H01D C43 H01E 109.5 .
C45 C44 H01Z 109.5 .
C45 C44 H016 109.5 .
H01Z C44 H016 109.5 .
C45 C44 H017 109.5 .
H01Z C44 H017 109.5 .
H016 C44 H017 109.5 .
O2 C45 C44 109.73(16) .
O2 C45 H01A 109.7 .
C44 C45 H01A 109.7 .
O2 C45 H01B 109.7 .
C44 C45 H01B 109.7 .
H01A C45 H01B 108.2 .
O2 C46 C47 109.54(18) .
O2 C46 H01O 109.8 .
C47 C46 H01O 109.8 .
O2 C46 H01P 109.8 .
C47 C46 H01P 109.8 .
H01O C46 H01P 108.2 .
C46 C47 H024 109.5 .
C46 C47 H025 109.5 .
H024 C47 H025 109.5 .
C46 C47 H026 109.5 .
H024 C47 H026 109.5 .
H025 C47 H026 109.5 .
C49A O3A C50A 115.4(5) .
C49A C48A H48A 109.5 .
C49A C48A H48B 109.5 .
H48A C48A H48B 109.5 .
C49A C48A H48C 109.5 .
H48A C48A H48C 109.5 .
H48B C48A H48C 109.5 .
O3A C49A C48A 109.0(5) .
O3A C49A H49A 109.9 .
C48A C49A H49A 109.9 .
O3A C49A H49B 109.9 .
C48A C49A H49B 109.9 .
H49A C49A H49B 108.3 .
C51A C50A O3A 110.3(4) .
C51A C50A H50A 109.6 .
O3A C50A H50A 109.6 .
C51A C50A H50B 109.6 .
O3A C50A H50B 109.6 .
H50A C50A H50B 108.1 .
C50A C51A H51A 109.5 .
C50A C51A H51B 109.5 .
H51A C51A H51B 109.5 .
C50A C51A H51C 109.5 .
H51A C51A H51C 109.5 .
H51B C51A H51C 109.5 .
C49B O3B C50B 109.0(9) .
C49B C48B C49B 180.0 3_576
C49B C48B H48D 109.5 3_576
C49B C48B H48D 70.5 .
C49B C48B H48E 109.5 3_576
C49B C48B H48E 70.5 .
H48D C48B H48E 109.5 .
C49B C48B H48F 109.5 3_576
C49B C48B H48F 70.5 .
H48D C48B H48F 109.5 .
H48E C48B H48F 109.5 .
O3B C49B C48B 110.4(6) .
O3B C49B H49C 109.6 .
C48B C49B H49C 109.6 .
O3B C49B H49D 109.6 .
C48B C49B H49D 109.6 .
H49C C49B H49D 108.1 .
O3B C50B C51B 91.7(11) .
O3B C50B H50C 113.3 .
C51B C50B H50C 113.3 .
O3B C50B H50D 113.3 .
C51B C50B H50D 113.3 .
H50C C50B H50D 110.7 .
C50B C51B H51D 109.5 .
C50B C51B H51E 109.5 .
H51D C51B H51E 109.5 .
C50B C51B H51F 109.5 .
H51D C51B H51F 109.5 .
H51E C51B H51F 109.5 .

loop_
_geom_bond_atom_site_label_1
_geom_bond_atom_site_label_2
_geom_bond_distance
_geom_bond_site_symmetry_2
Ni1 O1 1.8776(10) .
Ni1 N3 1.9047(13) .
Ni1 C37 1.9215(16) .
Ni1 N1 1.9662(13) .
Ni1 Na1 3.3351(6) .
Na1 O1 2.2423(11) .
Na1 N2 2.3086(14) .
Na1 O2 2.3252(13) .
Na1 C37 2.6466(16) .
Na1 C38 2.9139(17) .
Na1 C42 2.9907(18) .
O1 C4 1.3200(17) .
O2 C45 1.422(2) .
O2 C46 1.428(2) .
N1 C2 1.342(2) .
N1 C8 1.4372(19) .
N2 C6 1.3198(19) .
N2 C20 1.4195(19) .
N3 C32 1.339(2) .
N3 C36 1.340(2) .
C1 C2 1.521(2) .
C1 H00B 0.9800 .
C1 H00C 0.9800 .
C1 H00D 0.9800 .
C2 C3 1.388(2) .
C3 C4 1.417(2) .
C3 H3 0.9500 .
C4 C5 1.416(2) .
C5 C6 1.417(2) .
C5 H5 0.9500 .
C6 C7 1.523(2) .
C7 H00E 0.9800 .
C7 H00G 0.9800 .
C7 H00J 0.9800 .
C8 C13 1.410(2) .
C8 C9 1.415(2) .
C9 C10 1.400(2) .
C9 C14 1.516(2) .
C10 C11 1.373(3) .
C10 H10 0.9500 .
C11 C12 1.385(3) .
C11 H11 0.9500 .
C12 C13 1.392(2) .
C12 H12 0.9500 .
C13 C17 1.524(2) .
C14 C15 1.532(3) .
C14 C16 1.537(3) .
C14 H14 1.0000 .
C15 H01Q 0.9800 .
C15 H01R 0.9800 .
C15 H01S 0.9800 .
C16 H01W 0.9800 .
C16 H01X 0.9800 .
C16 H01Y 0.9800 .
C17 C19 1.524(3) .
C17 C18 1.532(3) .
C17 H17 1.0000 .
C18 H021 0.9800 .
C18 H022 0.9800 .
C18 H023 0.9800 .
C19 H01T 0.9800 .
C19 H01U 0.9800 .
C19 H01V 0.9800 .
C20 C21 1.411(2) .
C20 C25 1.416(2) .
C21 C22 1.396(2) .
C21 C26 1.524(2) .
C22 C23 1.378(3) .
C22 H22 0.9500 .
C23 C24 1.383(3) .
C23 H23 0.9500 .
C24 C25 1.392(2) .
C24 H24 0.9500 .
C25 C29 1.517(2) .
C26 C27 1.525(3) .
C26 C28 1.528(3) .
C26 H26 1.0000 .
C27 H01I 0.9800 .
C27 H01J 0.9800 .
C27 H01K 0.9800 .
C28 H01F 0.9800 .
C28 H01G 0.9800 .
C28 H01H 0.9800 .
C29 C31 1.521(3) .
C29 C30 1.528(3) .
C29 H29 1.0000 .
C30 H01L 0.9800 .
C30 H01M 0.9800 .
C30 H01N 0.9800 .
C31 H018 0.9800 .
C31 H019 0.9800 .
C31 H020 0.9800 .
C32 C33 1.383(3) .
C32 H32 0.9500 .
C33 C34 1.374(3) .
C33 H33 0.9500 .
C34 C35 1.368(3) .
C34 H34 0.9500 .
C35 C36 1.382(3) .
C35 H35 0.9500 .
C36 H36 0.9500 .
C37 C38 1.400(2) .
C37 C42 1.412(2) .
C38 C39 1.401(3) .
C38 H38 0.9500 .
C39 C40 1.375(3) .
C39 H39 0.9500 .
C40 C41 1.382(3) .
C40 H40 0.9500 .
C41 C42 1.398(2) .
C41 H41 0.9500 .
C42 C43 1.504(3) .
C43 H01C 0.9800 .
C43 H01D 0.9800 .
C43 H01E 0.9800 .
C44 C45 1.495(3) .
C44 H01Z 0.9800 .
C44 H016 0.9800 .
C44 H017 0.9800 .
C45 H01A 0.9900 .
C45 H01B 0.9900 .
C46 C47 1.488(3) .
C46 H01O 0.9900 .
C46 H01P 0.9900 .
C47 H024 0.9800 .
C47 H025 0.9800 .
C47 H026 0.9800 .
O3A C49A 1.362(8) .
O3A C50A 1.459(7) .
C48A C49A 1.514(8) .
C48A H48A 0.9800 .
C48A H48B 0.9800 .
C48A H48C 0.9800 .
C49A H49A 0.9900 .
C49A H49B 0.9900 .
C50A C51A 1.454(8) .
C50A H50A 0.9900 .
C50A H50B 0.9900 .
C51A H51A 0.9800 .
C51A H51B 0.9800 .
C51A H51C 0.9800 .
O3B C49B 1.385(7) .
O3B C50B 1.520(14) .
C48B C49B 1.786(9) 3_576
C48B C49B 1.786(9) .
C48B H48D 0.9800 .
C48B H48E 0.9800 .
C48B H48F 0.9800 .
C49B H49C 0.9900 .
C49B H49D 0.9900 .
C50B C51B 1.71(2) .
C50B H50C 0.9900 .
C50B H50D 0.9900 .
C51B H51D 0.9800 .
C51B H51E 0.9800 .
C51B H51F 0.9800 .

loop_
_geom_torsion_atom_site_label_1
_geom_torsion_atom_site_label_2
_geom_torsion_atom_site_label_3
_geom_torsion_atom_site_label_4
_geom_torsion
C37 Ni1 O1 C4 153.07(12)
N1 Ni1 O1 C4 -27.30(12)
Na1 Ni1 O1 C4 -178.11(14)
C37 Ni1 O1 Na1 -28.83(7)
N1 Ni1 O1 Na1 150.80(6)
C8 N1 C2 C3 174.06(14)
Ni1 N1 C2 C3 0.0(2)
C8 N1 C2 C1 -6.2(2)
Ni1 N1 C2 C1 179.71(12)
N1 C2 C3 C4 -11.7(3)
C1 C2 C3 C4 168.56(15)
Ni1 O1 C4 C5 -157.67(11)
Na1 O1 C4 C5 24.58(19)
Ni1 O1 C4 C3 23.73(19)
Na1 O1 C4 C3 -154.02(11)
C2 C3 C4 O1 -0.5(2)
C2 C3 C4 C5 -179.16(15)
O1 C4 C5 C6 -8.1(3)
C3 C4 C5 C6 170.59(16)
C20 N2 C6 C5 -173.50(14)
Na1 N2 C6 C5 -7.6(2)
C20 N2 C6 C7 5.5(2)
Na1 N2 C6 C7 171.38(11)
C4 C5 C6 N2 -0.9(3)
C4 C5 C6 C7 -179.89(15)
C2 N1 C8 C13 -100.76(17)
Ni1 N1 C8 C13 73.45(16)
C2 N1 C8 C9 82.96(18)
Ni1 N1 C8 C9 -102.83(15)
C13 C8 C9 C10 -2.6(2)
N1 C8 C9 C10 173.60(14)
C13 C8 C9 C14 176.40(15)
N1 C8 C9 C14 -7.3(2)
C8 C9 C10 C11 2.1(3)
C14 C9 C10 C11 -177.04(16)
C9 C10 C11 C12 0.0(3)
C10 C11 C12 C13 -1.6(3)
C11 C12 C13 C8 0.9(3)
C11 C12 C13 C17 -178.64(16)
C9 C8 C13 C12 1.2(2)
N1 C8 C13 C12 -175.14(14)
C9 C8 C13 C17 -179.23(15)
N1 C8 C13 C17 4.4(2)
C10 C9 C14 C15 -65.0(2)
C8 C9 C14 C15 115.96(18)
C10 C9 C14 C16 55.9(2)
C8 C9 C14 C16 -123.18(18)
C12 C13 C17 C19 -99.4(2)
C8 C13 C17 C19 81.0(2)
C12 C13 C17 C18 24.3(2)
C8 C13 C17 C18 -155.28(17)
C6 N2 C20 C21 75.8(2)
Na1 N2 C20 C21 -91.36(15)
C6 N2 C20 C25 -111.69(17)
Na1 N2 C20 C25 81.17(15)
C25 C20 C21 C22 -0.9(2)
N2 C20 C21 C22 171.57(15)
C25 C20 C21 C26 -178.23(15)
N2 C20 C21 C26 -5.7(2)
C20 C21 C22 C23 1.2(3)
C26 C21 C22 C23 178.61(17)
C21 C22 C23 C24 -0.4(3)
C22 C23 C24 C25 -0.7(3)
C23 C24 C25 C20 0.9(3)
C23 C24 C25 C29 179.85(18)
C21 C20 C25 C24 -0.1(2)
N2 C20 C25 C24 -172.78(15)
C21 C20 C25 C29 -179.06(16)
N2 C20 C25 C29 8.3(2)
C22 C21 C26 C27 -67.6(2)
C20 C21 C26 C27 109.74(19)
C22 C21 C26 C28 55.5(2)
C20 C21 C26 C28 -127.16(18)
C24 C25 C29 C31 -99.0(2)
C20 C25 C29 C31 79.9(2)
C24 C25 C29 C30 25.3(3)
C20 C25 C29 C30 -155.77(18)
C36 N3 C32 C33 -3.9(3)
Ni1 N3 C32 C33 178.67(14)
N3 C32 C33 C34 2.2(3)
C32 C33 C34 C35 0.7(3)
C33 C34 C35 C36 -1.6(3)
C32 N3 C36 C35 2.9(3)
Ni1 N3 C36 C35 -179.55(15)
C34 C35 C36 N3 -0.3(3)
C42 C37 C38 C39 0.8(2)
Ni1 C37 C38 C39 -177.46(13)
Na1 C37 C38 C39 -86.81(16)
C42 C37 C38 Na1 87.62(13)
Ni1 C37 C38 Na1 -90.65(10)
C37 C38 C39 C40 -0.9(3)
Na1 C38 C39 C40 -67.83(19)
C38 C39 C40 C41 0.1(3)
C39 C40 C41 C42 0.7(3)
C40 C41 C42 C37 -0.8(3)
C40 C41 C42 C43 178.54(18)
C40 C41 C42 Na1 62.80(19)
C38 C37 C42 C41 0.0(2)
Ni1 C37 C42 C41 178.25(13)
Na1 C37 C42 C41 85.67(15)
C38 C37 C42 C43 -179.29(16)
Ni1 C37 C42 C43 -1.1(2)
Na1 C37 C42 C43 -93.63(16)
C38 C37 C42 Na1 -85.66(14)
Ni1 C37 C42 Na1 92.58(11)
C46 O2 C45 C44 -173.55(17)
Na1 O2 C45 C44 22.5(2)
C45 O2 C46 C47 177.35(19)
Na1 O2 C46 C47 -18.2(2)
C50A O3A C49A C48A -179.1(5)
C49A O3A C50A C51A 177.7(5)
C50B O3B C49B C48B -170.2(8)
C49B O3B C50B C51B -175.1(7)
